data_2108511
loop_
_publ_author_name
'Kalaiarasi, Chinnasamy'
'Christy, George'
'Gonnade, Rajesh G.'
'Hathwar, Venkatesha R.'
'Kumaradhas, Poomani'

_publ_section_title
;
 Experimental and theoretical charge density, intermolecular interactions
 and electrostatic properties of metronidazole
;
_journal_coeditor_code PX5015SUP1
_journal_issue 6
_journal_name_full 'Acta Crystallographica Section B'
_journal_page_first
;
;
_journal_paper_doi 10.1107/S2052520619011272
_journal_volume 75
_journal_year 2019
_chemical_formula_moiety 'C6  H9  N3  O3'
_chemical_formula_sum 'C6 H9 N3 O3'
_chemical_formula_weight 171.16
_chemical_name_systematic Metronidazole
_space_group_IT_number 14
_space_group_name_Hall '-P 2ybc'
_space_group_name_H-M_alt 'P 1 21/c 1'
_symmetry_cell_setting monoclinic
_symmetry_Int_Tables_number 14
_symmetry_space_group_name_Hall '-P 2ybc'
_symmetry_space_group_name_H-M 'P 1 21/c 1'
_atom_sites_solution_hydrogens geom
_atom_sites_solution_primary direct
_atom_sites_solution_secondary difmap
_audit_conform_dict_location ftp://ftp.iucr.org/pub/cif_core.dic
_audit_conform_dict_name cif_core.dic
_audit_conform_dict_version 2.4.3
_audit_creation_date 2018-04-27
_audit_creation_method 'WinGX routine CIF_UPDATE'
_audit_update_record
;
?

2019-09-06 # Formatted by IUCr publCIF
;
_cell_angle_alpha 90
_cell_angle_beta 94.3510(10)
_cell_angle_gamma 90
_cell_formula_units_Z 4
_cell_length_a 6.87850(10)
_cell_length_b 8.63960(10)
_cell_length_c 12.8573(2)
_cell_measurement_reflns_used 8459
_cell_measurement_temperature 90(2)
_cell_measurement_theta_max 51.42
_cell_measurement_theta_min 2.84
_cell_measurement_wavelength 0.71073
_cell_volume 761.875(18)
_computing_cell_refinement 'Bruker SAINT'
_computing_data_collection 'Bruker APEX2'
_computing_data_reduction 'Bruker SAINT'
_computing_molecular_graphics 'XD2006   (Volkov et al, 2006)'
_computing_publication_material 'XD2006   (Volkov et al, 2006)'
_computing_structure_refinement 'XD2006   (Volkov et al, 2006)'
_computing_structure_solution 'SHELXS-2013/1 (Sheldrick, 2008)'
_diffrn_ambient_temperature 90(2)
_diffrn_measured_fraction_theta_full 0.998
_diffrn_measured_fraction_theta_max 0.998
_diffrn_measurement_device_type 'Bruker APEX-II CCD'
_diffrn_measurement_method '\w scans'
_diffrn_radiation_monochromator graphite
_diffrn_radiation_probe x-ray
_diffrn_radiation_source 'fine-focus sealed tube'
_diffrn_radiation_type MoK\a
_diffrn_radiation_wavelength 0.71073
_diffrn_reflns_av_R_equivalents 0.0251
_diffrn_reflns_av_unetI/netI 0.029
_diffrn_reflns_limit_h_max 15
_diffrn_reflns_limit_h_min -15
_diffrn_reflns_limit_k_max 18
_diffrn_reflns_limit_k_min 0
_diffrn_reflns_limit_l_max 28
_diffrn_reflns_limit_l_min 0
_diffrn_reflns_number 8459
_diffrn_reflns_theta_full 51.42
_diffrn_reflns_theta_max 51.42
_diffrn_reflns_theta_min 2.84
_exptl_absorpt_coefficient_mu 0.121
_exptl_absorpt_correction_T_max 0.7504
_exptl_absorpt_correction_T_min 0.7051
_exptl_absorpt_correction_type analytical
_exptl_absorpt_process_details 'SADABS(BRUKER, 2006)'
_exptl_crystal_colour colorless
_exptl_crystal_density_diffrn 1.492
_exptl_crystal_density_method 'not measured'
_exptl_crystal_description block
_exptl_crystal_F_000 360
_exptl_crystal_size_max 0.45
_exptl_crystal_size_mid 0.42
_exptl_crystal_size_min 0.38
_refine_ls_extinction_method none
_refine_ls_goodness_of_fit_ref 1.045
_refine_ls_hydrogen_treatment mixed
_refine_ls_matrix_type full
_refine_ls_number_parameters 145
_refine_ls_number_reflns 8459
_refine_ls_number_restraints 0
_refine_ls_restrained_S_all 1.045
_refine_ls_R_factor_all 0.0371
_refine_ls_R_factor_gt 0.0319
_refine_ls_shift/su_max 0.002
_refine_ls_shift/su_mean 0.000
_refine_ls_structure_factor_coef Fsqd
_refine_ls_weighting_details 'calc w=1/[\s^2^(Fo^2^)+(0.0528P)^2^+0.0396P] where P=(Fo^2^+2Fc^2^)/3'
_refine_ls_weighting_scheme calc
_refine_ls_wR_factor_gt 0.0927
_refine_ls_wR_factor_ref 0.0963
_reflns_number_gt 7409
_reflns_number_total 8459
_reflns_threshold_expression >2sigma(I)
_cod_data_source_file px5015sup1.cif
_cod_data_source_block I
_cod_database_code 2108511
_publcif_datablock.id {ad13b94c-678a-454c-be6d-ff8382e04849}

_publcif_info_exptl_table_max_cols 5
_publcif_info_exptl_table_use_headnotes n
_publcif_funding_html
;<span class="funder"><span class="fundref-name" 
data-id="">University Grants Commission- Rajiv Gandhi
National Senior Research Fellowship</span><span 
class="fundref-subname" data-id=""></span><span 
class="fundref-grant"></span>.</span>
;

loop_
_symmetry_equiv_pos_as_xyz
'x, y, z'
'-x, y+1/2, -z+1/2'
'-x, -y, -z'
'x, -y-1/2, z-1/2'

loop_
_atom_local_axes_atom_label
_atom_local_axes_atom0
_atom_local_axes_ax1
_atom_local_axes_atom1
_atom_local_axes_atom2
_atom_local_axes_ax2
O(1) N(3) Z O(1) O(2) Y
O(2) N(3) Z O(2) O(1) Y
O(3) H(3) Z O(3) C(6) Y
N(1) C(1) Z N(1) C(2) Y
N(2) C(1) Z N(2) C(3) Y
N(3) O(2) Z N(3) O(1) Y
C(1) N(1) Z C(1) N(2) Y
C(2) H(2) Z C(2) N(1) Y
C(3) C(2) Z C(3) N(2) Y
C(4) H(4C) Z C(4) H(4A) Y
C(5) H(5A) Z C(5) H(5B) Y
C(6) H(6B) Z C(6) H(6A) Y
H(2) C(2) Z H(2) N(1) Y
H(3) O(3) Z H(3) C(6) Y
H(4A) C(4) Z H(4A) H(4C) Y
H(4B) C(4) Z H(4B) H(4C) Y
H(4C) C(4) Z H(4C) H(4A) Y
H(5A) C(5) Z H(5A) H(5B) Y
H(5B) C(5) Z H(5B) H(5A) Y
H(6A) C(6) Z H(6A) H(6B) Y
H(6B) C(6) Z H(6B) H(6A) Y

loop_
_atom_rho_multipole_atom_label
_atom_rho_multipole_coeff_Pv
_atom_rho_multipole_coeff_P00
_atom_rho_multipole_coeff_P11
_atom_rho_multipole_coeff_P1-1
_atom_rho_multipole_coeff_P10
_atom_rho_multipole_coeff_P20
_atom_rho_multipole_coeff_P21
_atom_rho_multipole_coeff_P2-1
_atom_rho_multipole_coeff_P22
_atom_rho_multipole_coeff_P2-2
_atom_rho_multipole_coeff_P30
_atom_rho_multipole_coeff_P31
_atom_rho_multipole_coeff_P3-1
_atom_rho_multipole_coeff_P32
_atom_rho_multipole_coeff_P3-2
_atom_rho_multipole_coeff_P33
_atom_rho_multipole_coeff_P3-3
_atom_rho_multipole_coeff_P40
_atom_rho_multipole_coeff_P41
_atom_rho_multipole_coeff_P4-1
_atom_rho_multipole_coeff_P42
_atom_rho_multipole_coeff_P4-2
_atom_rho_multipole_coeff_P43
_atom_rho_multipole_coeff_P4-3
_atom_rho_multipole_coeff_P44
_atom_rho_multipole_coeff_P4-4
_atom_rho_multipole_kappa
_atom_rho_multipole_kappa_prime0
_atom_rho_multipole_kappa_prime1
_atom_rho_multipole_kappa_prime2
_atom_rho_multipole_kappa_prime3
_atom_rho_multipole_kappa_prime4
_atom_rho_multipole_radial_slater_n0
_atom_rho_multipole_radial_slater_zeta0
_atom_rho_multipole_radial_slater_n1
_atom_rho_multipole_radial_slater_zeta1
_atom_rho_multipole_radial_slater_n2
_atom_rho_multipole_radial_slater_zeta2
_atom_rho_multipole_radial_slater_n3
_atom_rho_multipole_radial_slater_zeta3
_atom_rho_multipole_radial_slater_n4
_atom_rho_multipole_radial_slater_zeta4
O(1) 6.2315 0 -0.022(6) 0.004(6) -0.078(5) -0.074(6) 0.004(6) 0.010(6) -0.112(6) -0.003(6) 0.035(5) 0.001(5) 0.014(5) 0.025(5) 0.017(5) -0.041(5) 0.015(5) 0 0 0 0 0 0 0 0 0 0.990428 1.026368 1.026368 1.026368 1.026368 1.026368 2 4.466 2 4.466 2 4.466 3 4.466 4 4.466
O(2) 6.2497 0 0.018(6) -0.029(5) -0.086(6) -0.076(6) 0.015(7) -0.005(5) -0.120(6) -0.009(6) 0.033(5) -0.003(5) 0.013(4) 0.026(5) -0.014(5) 0.026(5) 0.003(5) 0 0 0 0 0 0 0 0 0 0.990428 1.026368 1.026368 1.026368 1.026368 1.026368 2 4.466 2 4.466 2 4.466 3 4.466 4 4.466
O(3) 6.4557 0 0.025(5) -0.059(5) -0.027(5) -0.000(5) 0.012(5) 0.037(5) 0.059(5) 0.017(6) 0.067(4) 0.019(4) -0.012(4) 0.045(4) 0.014(4) 0.036(4) -0.026(4) 0 0 0 0 0 0 0 0 0 0.979927 0.991488 0.991488 0.991488 0.991488 0.991488 2 4.466 2 4.466 2 4.466 3 4.466 4 4.466
N(1) 5.137 0 0.024(6) -0.070(6) -0.053(6) 0.036(6) 0.020(5) 0.070(6) -0.100(6) 0.008(5) 0.122(6) 0.008(5) -0.033(6) 0.067(5) 0.005(5) -0.012(5) -0.037(5) 0 0 0 0 0 0 0 0 0 0.995452 0.937174 0.937174 0.937174 0.937174 0.937174 2 3.83936 2 3.83936 2 3.83936 3 3.83936 4 3.83936
N(2) 5.2004 0 -0.008(7) -0.029(7) 0.010(7) 0.022(7) 0.005(6) 0.062(6) -0.028(6) 0.012(6) 0.202(7) 0.019(6) -0.075(7) 0.175(6) -0.019(6) -0.011(6) -0.012(6) 0 0 0 0 0 0 0 0 0 0.993534 0.838165 0.838165 0.838165 0.838165 0.838165 2 3.83936 2 3.83936 2 3.83936 3 3.83936 4 3.83936
N(3) 4.9867 0 -0.010(7) -0.001(8) -0.007(7) 0.144(7) 0.012(6) -0.047(7) -0.171(6) 0.004(6) 0.319(8) 0.011(7) 0.043(8) 0.238(7) -0.003(7) -0.011(7) 0.014(7) 0 0 0 0 0 0 0 0 0 0.993293 0.802396 0.802396 0.802396 0.802396 0.802396 2 3.83936 2 3.83936 2 3.83936 3 3.83936 4 3.83936
C(1) 3.8557 0 0.003(7) -0.001(8) 0.041(8) 0.130(8) 0.017(6) 0.064(7) -0.124(7) -0.007(6) 0.276(8) 0.008(8) -0.058(8) 0.200(7) -0.015(8) 0.008(7) -0.010(7) 0 0 0 0 0 0 0 0 0 1.017989 0.943415 0.943415 0.943415 0.943415 0.943415 2 3.1762 2 3.1762 2 3.1762 3 3.1762 4 3.1762
C(2) 3.9417 0 -0.013(8) 0.012(9) -0.045(10) 0.149(8) -0.008(7) 0.003(8) -0.170(8) 0.009(7) 0.305(9) -0.024(8) 0.001(9) 0.222(8) 0.007(9) -0.023(9) -0.028(9) 0 0 0 0 0 0 0 0 0 1.021592 0.864667 0.864667 0.864667 0.864667 0.864667 2 3.1762 2 3.1762 2 3.1762 3 3.1762 4 3.1762
C(3) 3.9755 0 0.004(7) 0.034(7) 0.121(8) 0.091(7) 0.002(6) -0.023(7) -0.028(6) 0.016(6) 0.213(7) 0.003(7) -0.107(8) 0.195(7) -0.021(7) 0.002(7) -0.043(7) 0 0 0 0 0 0 0 0 0 1.010668 0.963486 0.963486 0.963486 0.963486 0.963486 2 3.1762 2 3.1762 2 3.1762 3 3.1762 4 3.1762
C(4) 4.0851 0 0.025(11) 0.105(13) -0.015(12) -0.009(10) -0.040(9) -0.046(10) -0.049(10) -0.011(9) 0.290(12) -0.035(10) -0.027(12) -0.089(11) -0.159(11) -0.006(10) -0.254(11) 0 0 0 0 0 0 0 0 0 1.006133 0.784016 0.784016 0.784016 0.784016 0.784016 2 3.1762 2 3.1762 2 3.1762 3 3.1762 4 3.1762
C(5) 3.9099 0 -0.136(8) 0.045(8) 0.039(7) 0.024(7) 0.071(6) -0.036(6) -0.072(7) 0.078(7) 0.248(8) -0.017(7) -0.026(7) -0.039(7) -0.017(7) 0.004(7) -0.240(7) 0 0 0 0 0 0 0 0 0 1.021614 0.953577 0.953577 0.953577 0.953577 0.953577 2 3.1762 2 3.1762 2 3.1762 3 3.1762 4 3.1762
C(6) 3.9952 0 -0.001(9) 0.067(9) 0.034(11) 0.048(8) 0.019(8) -0.052(8) -0.035(8) 0.026(7) 0.311(10) -0.034(9) -0.028(9) -0.023(9) 0.050(9) 0.010(9) -0.269(8) 0 0 0 0 0 0 0 0 0 1.011152 0.852409 0.852409 0.852409 0.852409 0.852409 2 3.1762 2 3.1762 2 3.1762 3 3.1762 4 3.1762
H(2) 0.8429 0 0 0 0.208(8) 0 0 0 0 0 0 0 0 0 0 0 0 0 0 0 0 0 0 0 0 0 1.2 1.2 1.2 1.2 1.2 1.2 0 2 1 2 2 2 3 2 4 2
H(3) 0.8011 0 0 0 0.184(8) 0 0 0 0 0 0 0 0 0 0 0 0 0 0 0 0 0 0 0 0 0 1.2 1.2 1.2 1.2 1.2 1.2 0 2 1 2 2 2 3 2 4 2
H(4A) 0.7913 0 0 0 0.092(10) 0 0 0 0 0 0 0 0 0 0 0 0 0 0 0 0 0 0 0 0 0 1.2 1.2 1.2 1.2 1.2 1.2 0 2 1 2 2 2 3 2 4 2
H(4B) 0.9791 0 0 0 0.175(10) 0 0 0 0 0 0 0 0 0 0 0 0 0 0 0 0 0 0 0 0 0 1.2 1.2 1.2 1.2 1.2 1.2 0 2 1 2 2 2 3 2 4 2
H(4C) 0.9002 0 0 0 0.175(10) 0 0 0 0 0 0 0 0 0 0 0 0 0 0 0 0 0 0 0 0 0 1.2 1.2 1.2 1.2 1.2 1.2 0 2 1 2 2 2 3 2 4 2
H(5A) 0.9515 0 0 0 0.161(9) 0 0 0 0 0 0 0 0 0 0 0 0 0 0 0 0 0 0 0 0 0 1.2 1.2 1.2 1.2 1.2 1.2 0 2 1 2 2 2 3 2 4 2
H(5B) 0.8525 0 0 0 0.149(8) 0 0 0 0 0 0 0 0 0 0 0 0 0 0 0 0 0 0 0 0 0 1.2 1.2 1.2 1.2 1.2 1.2 0 2 1 2 2 2 3 2 4 2
H(6A) 0.922 0 0 0 0.156(9) 0 0 0 0 0 0 0 0 0 0 0 0 0 0 0 0 0 0 0 0 0 1.2 1.2 1.2 1.2 1.2 1.2 0 2 1 2 2 2 3 2 4 2
H(6B) 0.9353 0 0 0 0.172(8) 0 0 0 0 0 0 0 0 0 0 0 0 0 0 0 0 0 0 0 0 0 1.2 1.2 1.2 1.2 1.2 1.2 0 2 1 2 2 2 3 2 4 2

loop_
_atom_site_label
_atom_site_type_symbol
_atom_site_fract_x
_atom_site_fract_y
_atom_site_fract_z
_atom_site_U_iso_or_equiv
_atom_site_adp_type
_atom_site_occupancy
_atom_site_symmetry_multiplicity
_atom_site_calc_flag
H2 H 0.6492(12) 1.0277(10) -0.1413(6) 0.0239(18) Uiso 1 1 d
H6B H 0.6859(11) 1.0814(9) 0.2521(6) 0.0191(16) Uiso 1 1 d
H5B H 0.9873(11) 0.9821(9) 0.1992(6) 0.0182(15) Uiso 1 1 d
H6A H 0.7972(12) 0.9788(10) 0.3440(6) 0.0232(17) Uiso 1 1 d
H5A H 0.9154(12) 0.8111(10) 0.2128(6) 0.0227(17) Uiso 1 1 d
H3 H 0.5741(16) 0.8141(12) 0.3256(8) 0.038(2) Uiso 1 1 d
H4C H 0.6413(14) 0.6220(11) 0.1413(8) 0.033(2) Uiso 1 1 d
H4B H 0.6552(14) 0.5590(11) 0.0279(7) 0.035(2) Uiso 1 1 d
H4A H 0.8431(15) 0.5977(11) 0.1042(8) 0.038(2) Uiso 1 1 d
N2 N 0.78921(3) 0.91339(2) 0.087093(16) 0.01057(3) Uani 1 1 d
O3 O 0.55999(3) 0.87979(3) 0.269883(17) 0.01618(4) Uani 1 1 d
N3 N 0.82263(3) 1.18946(3) 0.034447(19) 0.01301(3) Uani 1 1 d
N1 N 0.65237(4) 0.81923(3) -0.062631(18) 0.01320(3) Uani 1 1 d
C1 C 0.71659(4) 0.78600(3) 0.035743(19) 0.01188(4) Uani 1 1 d
C2 C 0.68468(4) 0.97335(3) -0.076302(19) 0.01226(4) Uani 1 1 d
C3 C 0.76877(3) 1.03302(3) 0.015313(18) 0.01066(3) Uani 1 1 d
C5 C 0.87269(4) 0.91562(3) 0.19572(2) 0.01350(4) Uani 1 1 d
C6 C 0.72842(5) 0.97458(3) 0.27091(2) 0.01492(4) Uani 1 1 d
O1 O 0.80240(5) 1.27862(3) -0.04044(2) 0.02093(5) Uani 1 1 d
O2 O 0.88617(5) 1.22880(3) 0.12263(2) 0.02124(5) Uani 1 1 d
C4 C 0.71365(5) 0.62878(3) 0.08221(3) 0.01834(5) Uani 1 1 d

loop_
_atom_site_aniso_label
_atom_site_aniso_U_11
_atom_site_aniso_U_22
_atom_site_aniso_U_33
_atom_site_aniso_U_23
_atom_site_aniso_U_13
_atom_site_aniso_U_12
N2 0.01200(7) 0.01087(6) 0.00863(6) 0.00052(5) -0.00059(5) 0.00042(5)
O3 0.01664(8) 0.01973(9) 0.01196(7) 0.00469(6) -0.00027(5) -0.00067(6)
N3 0.01415(7) 0.01149(7) 0.01339(7) 0.00097(5) 0.00095(5) -0.00076(5)
N1 0.01482(8) 0.01402(8) 0.01060(7) -0.00254(5) -0.00022(5) 0.00067(6)
C1 0.01339(8) 0.01085(7) 0.01135(8) -0.00076(5) 0.00071(6) 0.00060(6)
C2 0.01310(8) 0.01471(8) 0.00884(7) 0.00002(6) -0.00006(5) 0.00169(6)
C3 0.01163(7) 0.01083(7) 0.00940(7) 0.00063(5) 0.00001(5) 0.00056(5)
C5 0.01423(8) 0.01604(9) 0.00979(7) 0.00122(6) -0.00201(6) 0.00065(7)
C6 0.01958(10) 0.01522(9) 0.00990(8) -0.00030(6) 0.00077(7) -0.00074(7)
O1 0.03094(12) 0.01369(8) 0.01810(9) 0.00577(6) 0.00144(8) -0.00003(7)
O2 0.02953(12) 0.01657(9) 0.01665(9) -0.00156(7) -0.00471(8) -0.00693(8)
C4 0.02396(12) 0.01131(9) 0.01971(11) 0.00133(7) 0.00142(9) -0.00028(8)

loop_
_atom_type_symbol
_atom_type_description
_atom_type_scat_dispersion_real
_atom_type_scat_dispersion_imag
_atom_type_scat_source
C C 0.0033 0.0016 'International Tables Vol C Tables 4.2.6.8 and 6.1.1.4'
H H 0 0 'International Tables Vol C Tables 4.2.6.8 and 6.1.1.4'
N N 0.0061 0.0033 'International Tables Vol C Tables 4.2.6.8 and 6.1.1.4'
O O 0.0106 0.006 'International Tables Vol C Tables 4.2.6.8 and 6.1.1.4'

loop_
_geom_angle_atom_site_label_1
_geom_angle_atom_site_label_2
_geom_angle_atom_site_label_3
_geom_angle
C1 N2 C3 105.40(2)
C1 N2 C5 125.11(2)
C3 N2 C5 129.49(2)
C6 O3 H3 108.3(7)
O2 N3 O1 123.90(3)
O2 N3 C3 119.51(2)
O1 N3 C3 116.59(2)
C1 N1 C2 106.61(2)
N1 C1 N2 111.60(2)
N1 C1 C4 124.24(2)
N2 C1 C4 124.14(2)
N1 C2 C3 108.56(2)
N1 C2 H2 123.3(5)
C3 C2 H2 128.1(5)
C2 C3 N2 107.83(2)
C2 C3 N3 126.47(2)
N2 C3 N3 125.69(2)
N2 C5 C6 112.39(2)
N2 C5 H5B 107.9(5)
C6 C5 H5B 109.7(4)
N2 C5 H5A 107.1(5)
C6 C5 H5A 111.6(5)
H5B C5 H5A 108.0(7)
O3 C6 C5 111.82(2)
O3 C6 H6B 108.0(4)
C5 C6 H6B 110.5(4)
O3 C6 H6A 110.5(5)
C5 C6 H6A 108.5(4)
H6B C6 H6A 107.4(7)
C1 C4 H4C 114.0(6)
C1 C4 H4B 107.0(6)
H4C C4 H4B 108.7(8)
C1 C4 H4A 109.7(6)
H4C C4 H4A 106.4(8)
H4B C4 H4A 111.1(8)

loop_
_geom_bond_atom_site_label_1
_geom_bond_atom_site_label_2
_geom_bond_distance
N2 C1 1.3589(3)
N2 C3 1.3857(3)
N2 C5 1.4694(3)
O3 C6 1.4180(4)
O3 H3 0.913(10)
N3 O2 1.2316(3)
N3 O1 1.2327(3)
N3 C3 1.4180(3)
N1 C1 1.3389(3)
N1 C2 1.3635(4)
C1 C4 1.4846(4)
C2 C3 1.3728(3)
C2 H2 0.974(8)
C5 C6 1.5246(4)
C5 H5B 0.974(8)
C5 H5A 0.970(8)
C6 H6B 0.992(8)
C6 H6A 1.020(8)
C4 H4C 0.941(9)
C4 H4B 0.985(10)
C4 H4A 0.952(11)

loop_
_geom_torsion_atom_site_label_1
_geom_torsion_atom_site_label_2
_geom_torsion_atom_site_label_3
_geom_torsion_atom_site_label_4
_geom_torsion
C2 N1 C1 N2 0.24(3)
C2 N1 C1 C4 -178.28(3)
C3 N2 C1 N1 -0.18(3)
C5 N2 C1 N1 -179.37(2)
C3 N2 C1 C4 178.34(3)
C5 N2 C1 C4 -0.85(4)
C1 N1 C2 C3 -0.20(3)
N1 C2 C3 N2 0.09(3)
N1 C2 C3 N3 -178.93(2)
C1 N2 C3 C2 0.05(3)
C5 N2 C3 C2 179.19(2)
C1 N2 C3 N3 179.08(2)
C5 N2 C3 N3 -1.78(4)
O2 N3 C3 C2 175.59(3)
O1 N3 C3 C2 -4.59(4)
O2 N3 C3 N2 -3.26(4)
O1 N3 C3 N2 176.56(3)
C1 N2 C5 C6 -99.64(3)
C3 N2 C5 C6 81.37(3)
N2 C5 C6 O3 60.85(3)

loop_
_publcif_info_cif.paper_type
CB

loop_
_publcif_info_tables.block_id
_publcif_info_tables.reference_item
{ad13b94c-678a-454c-be6d-ff8382e04849} '_publcif_info_datablock.publ_exptl'

loop_
_publcif_info_datablock.id
_publcif_info_datablock.publ_exptl
_publcif_info_datablock.publ_geom
_publcif_info_datablock.structure
{ad13b94c-678a-454c-be6d-ff8382e04849} y y y

loop_
_publcif_info_exptl_table_extra_item
F000
sin_theta_over_lambda_max
Restraints

loop_
_publcif_info_exptl_table_header_item
Datablock_name

_cod_database_fobs_code 2108511
